data_2218555
loop_
_publ_author_name
'Djaidi, Djamal'
'Bishop, Roger'
'Craig, Donald C.'
'Scudder, Marcia L.'

_publ_section_title
;5,7,9,10-Tetrahydro-5\b,10\b-methano-3a\a,8a\a-methylpropenocycloocta[1,2-<i>c</i>:5,6-<i>c</i>']dipyrazole-3,8(2<i>H</i>,4<i>H</i>)-dione
 monohydrate
;
_journal_coeditor_code TK2269
_journal_issue 6
_journal_name_full 'Acta Crystallographica Section E'
_journal_page_first o1055
_journal_paper_doi 10.1107/S1600536808013512
_journal_volume 64
_journal_year 2008
_chemical_formula_moiety 'C15 H16 N4 O2, H2 O'
_chemical_formula_sum 'C15 H18 N4 O3'
_chemical_formula_weight 302.3
_chemical_name_systematic ?
_space_group_IT_number 2
_space_group_name_Hall '-P 1'
_space_group_name_H-M_alt 'P -1'
_symmetry_cell_setting triclinic
_symmetry_space_group_name_Hall '-P 1'
_symmetry_space_group_name_H-M 'P -1'
_atom_type_scat_source 'International Tables for X-ray Crystallography, Vol. IV'
_audit_creation_method 'RAELSPUB and manual entry'
_cell_angle_alpha 85.412(9)
_cell_angle_beta 88.369(8)
_cell_angle_gamma 67.089(11)
_cell_formula_units_Z 2
_cell_length_a 6.4780(10)
_cell_length_b 8.1570(10)
_cell_length_c 14.812(2)
_cell_measurement_reflns_used 10
_cell_measurement_temperature 294
_cell_measurement_theta_max 25
_cell_measurement_theta_min 20
_cell_volume 718.62(18)
_computing_cell_refinement 'CAD-4 (Schagen <i>et al.</i>,  1989)'
_computing_data_collection 'CAD-4 (Schagen <i>et al.</i>,  1989)'
_computing_data_reduction 'Local program'
_computing_molecular_graphics
;
ORTEPII (Johnson, 1976) and CrystalMaker (CrystalMaker Software,
2005)
;
_computing_publication_material 'Local programs'
_computing_structure_refinement 'RAELS (Rae, 2000)'
_computing_structure_solution 'SIR92 (Altomare <i>et al.</i>,  1994)'
_diffrn_measured_fraction_theta_full 1.00
_diffrn_measured_fraction_theta_max 1.00
_diffrn_measurement_device_type 'Enraf--Nonius CAD-4'
_diffrn_measurement_method \w--2\q
_diffrn_radiation_type 'Cu K\a'
_diffrn_radiation_wavelength 1.54184
_diffrn_reflns_limit_h_max 7
_diffrn_reflns_limit_h_min -7
_diffrn_reflns_limit_k_max 9
_diffrn_reflns_limit_k_min -9
_diffrn_reflns_limit_l_max 18
_diffrn_reflns_limit_l_min 0
_diffrn_reflns_number 2695
_diffrn_reflns_theta_full 70
_diffrn_reflns_theta_max 70
_diffrn_standards_decay_% 0
_diffrn_standards_interval_time 30
_diffrn_standards_number 1
_exptl_absorpt_coefficient_mu 0.819
_exptl_absorpt_correction_type none
_exptl_crystal_colour colourless
_exptl_crystal_density_diffrn 1.40
_exptl_crystal_density_method 'not measured'
_exptl_crystal_description irregular
_exptl_crystal_F_000 320.0
_exptl_crystal_size_max 0.30
_exptl_crystal_size_mid 0.25
_exptl_crystal_size_min 0.22
_refine_diff_density_max 0.34
_refine_diff_density_min -0.22
_refine_ls_extinction_method none
_refine_ls_goodness_of_fit_ref 1.64
_refine_ls_hydrogen_treatment noref
_refine_ls_number_parameters 200
_refine_ls_number_reflns 2357
_refine_ls_number_restraints 0
_refine_ls_R_factor_gt 0.045
_refine_ls_shift/su_max 0.003
_refine_ls_structure_factor_coef F
_refine_ls_weighting_details 'w = 1/[\s^2^(F) + 0.0004F^2^]'
_refine_ls_weighting_scheme calc
_refine_ls_wR_factor_ref 0.089
_reflns_number_gt 2365
_reflns_number_total 2695
_reflns_threshold_expression I>2\s(I)
_cod_data_source_file tk2269.cif
_cod_data_source_block I
_cod_original_cell_volume 718.6(2)
_cod_database_code 2218555

loop_
_space_group_symop_id
_space_group_symop_operation_xyz
1 x,y,z
2 -x,-y,-z

loop_
_atom_site_type_symbol
_atom_site_label
_atom_site_fract_x
_atom_site_fract_y
_atom_site_fract_z
_atom_site_U_iso_or_equiv
_atom_site_adp_type
_atom_site_occupancy
O O1 0.2515(2) 0.7918(2) 0.43850(10) 0.0547(4) Uani 1.0
O O2 0.5206(3) 0.2155(2) -0.00820(9) 0.0554(5) Uani 1.0
N N1 0.7574(3) 0.6073(2) 0.32650(10) 0.0467(4) Uani 1.0
N N2 0.6047(3) 0.7257(2) 0.38360(10) 0.0444(4) Uani 1.0
N N3 0.3972(3) 0.0850(2) 0.20880(10) 0.0454(4) Uani 1.0
N N4 0.4023(3) 0.0817(2) 0.11330(10) 0.0450(4) Uani 1.0
C C1 0.7515(3) 0.2116(3) 0.31030(10) 0.0473(5) Uani 1.0
C C2 0.7756(3) 0.3578(3) 0.24440(10) 0.0423(5) Uani 1.0
C C3 0.6519(3) 0.5264(2) 0.28870(10) 0.0357(4) Uani 1.0
C C4 0.4109(3) 0.5822(2) 0.31780(10) 0.0327(4) Uani 1.0
C C5 0.3650(3) 0.4204(2) 0.36120(10) 0.0389(4) Uani 1.0
C C6 0.5016(3) 0.2421(2) 0.31980(10) 0.0398(4) Uani 1.0
C C7 0.4370(3) 0.2210(2) 0.22700(10) 0.0355(4) Uani 1.0
C C8 0.4732(3) 0.3268(2) 0.14470(10) 0.0344(4) Uani 1.0
C C9 0.6971(3) 0.3513(3) 0.14810(10) 0.0420(5) Uani 1.0
C C10 0.2364(3) 0.7009(2) 0.24810(10) 0.0407(5) Uani 1.0
C C11 0.1748(3) 0.6505(2) 0.16530(10) 0.0399(4) Uani 1.0
C C12 0.2665(3) 0.4969(2) 0.12000(10) 0.0414(5) Uani 1.0
C C13 -0.0245(4) 0.7972(3) 0.1192(2) 0.0680(7) Uani 1.0
C C14 0.4063(3) 0.7116(2) 0.38830(10) 0.0379(4) Uani 1.0
C C15 0.4741(3) 0.2025(2) 0.07240(10) 0.0386(4) Uani 1.0
O OW 0.1914(3) 1.1247(2) 0.50540(10) 0.0586(5) Uani 1.0
H HN2 0.6410 0.8123 0.4175 0.044 Uani 1.0
H HN4 0.3574 -0.0013 0.0801 0.045 Uani 1.0
H H1C1 0.8130 0.2158 0.3709 0.047 Uani 1.0
H H2C1 0.8364 0.0923 0.2867 0.047 Uani 1.0
H HC2 0.9377 0.3389 0.2415 0.042 Uani 1.0
H H1C5 0.2021 0.4462 0.3535 0.039 Uani 1.0
H H2C5 0.4019 0.4063 0.4272 0.039 Uani 1.0
H HC6 0.4903 0.1431 0.3614 0.040 Uani 1.0
H H1C9 0.6792 0.4657 0.1126 0.042 Uani 1.0
H H2C9 0.8150 0.2493 0.1194 0.042 Uani 1.0
H H1C10 0.2861 0.8001 0.2289 0.041 Uani 1.0
H H2C10 0.0935 0.7491 0.2830 0.041 Uani 1.0
H HC12 0.1872 0.4965 0.0631 0.041 Uani 1.0
H H1C13 -0.0602 0.7554 0.0622 0.068 Uani 1.0
H H2C13 -0.1567 0.8285 0.1606 0.068 Uani 1.0
H H3C13 0.0115 0.9048 0.1042 0.068 Uani 1.0
H H1OW 0.2311 1.0064 0.4799 0.059 Uani 1.0
H H2OW 0.0335 1.1680 0.5279 0.059 Uani 1.0

loop_
_atom_site_aniso_label
_atom_site_aniso_U_11
_atom_site_aniso_U_22
_atom_site_aniso_U_33
_atom_site_aniso_U_12
_atom_site_aniso_U_13
_atom_site_aniso_U_23
_atom_site_aniso_type_symbol
O1 0.0468(8) 0.0597(9) 0.0644(9) -0.0226(7) 0.0129(7) -0.0380(7) O
O2 0.0860(10) 0.0521(8) 0.0354(7) -0.0325(8) 0.0048(7) -0.0159(6) O
N1 0.0379(8) 0.0570(10) 0.0520(10) -0.0223(7) 0.0050(7) -0.0231(8) N
N2 0.0428(9) 0.0485(9) 0.0496(9) -0.0229(7) 0.0022(7) -0.0214(7) N
N3 0.0580(10) 0.0384(8) 0.0434(9) -0.0206(7) 0.0035(7) -0.0110(6) N
N4 0.0590(10) 0.0396(8) 0.0417(9) -0.0229(7) 0.0003(7) -0.0146(6) N
C1 0.0430(10) 0.0380(10) 0.0470(10) 0.0006(8) -0.0128(8) -0.0096(8) C
C2 0.0272(8) 0.0490(10) 0.0480(10) -0.0082(7) 0.0010(7) -0.0206(8) C
C3 0.0312(8) 0.0399(9) 0.0380(9) -0.0143(7) 0.0002(7) -0.0114(7) C
C4 0.0288(8) 0.0329(8) 0.0362(9) -0.0098(6) 0.0000(6) -0.0135(7) C
C5 0.0460(10) 0.0374(9) 0.0350(9) -0.0174(8) 0.0046(7) -0.0101(7) C
C6 0.0520(10) 0.0319(9) 0.0327(9) -0.0129(8) -0.0029(7) -0.0040(6) C
C7 0.0396(9) 0.0294(8) 0.0360(9) -0.0108(7) 0.0010(7) -0.0073(6) C
C8 0.0405(9) 0.0307(8) 0.0312(8) -0.0116(7) -0.0004(6) -0.0090(6) C
C9 0.0410(10) 0.0460(10) 0.0410(10) -0.0179(8) 0.0087(7) -0.0176(7) C
C10 0.0388(9) 0.0309(9) 0.0490(10) -0.0086(7) -0.0059(8) -0.0092(7) C
C11 0.0380(9) 0.0348(9) 0.0404(9) -0.0071(7) -0.0043(7) -0.0018(7) C
C12 0.0470(10) 0.0337(9) 0.0417(9) -0.0115(8) -0.0104(8) -0.0063(7) C
C13 0.0630(10) 0.0510(10) 0.065(2) 0.0070(10) -0.0230(10) -0.0120(10) C
C14 0.0400(9) 0.0360(9) 0.0396(9) -0.0146(7) -0.0001(7) -0.0148(7) C
C15 0.0460(10) 0.0344(9) 0.0350(9) -0.0133(7) -0.0017(7) -0.0107(7) C
OW 0.0515(8) 0.0620(10) 0.0740(10) -0.0306(7) 0.0046(7) -0.0305(8) O

loop_
_geom_angle_atom_site_label_1
_geom_angle_atom_site_label_2
_geom_angle_atom_site_label_3
_geom_angle_site_symmetry_1
_geom_angle_site_symmetry_2
_geom_angle_site_symmetry_3
_geom_angle
_geom_angle_publ_flag
N2 N1 C3 1_555 1_555 1_555 107.00(10) no
N1 N2 C14 1_555 1_555 1_555 113.50(10) no
N1 N2 HN2 1_555 1_555 1_555 123.2 no
C14 N2 HN2 1_555 1_555 1_555 123.2 no
N4 N3 C7 1_555 1_555 1_555 106.9(2) no
N3 N4 C15 1_555 1_555 1_555 112.40(10) no
N3 N4 HN4 1_555 1_555 1_555 123.8 no
C15 N4 HN4 1_555 1_555 1_555 123.8 no
C2 C1 C6 1_555 1_555 1_555 109.50(10) no
C2 C1 H1C1 1_555 1_555 1_555 109.5 no
C2 C1 H2C1 1_555 1_555 1_555 109.5 no
C6 C1 H1C1 1_555 1_555 1_555 109.5 no
C6 C1 H2C1 1_555 1_555 1_555 109.5 no
H1C1 C1 H2C1 1_555 1_555 1_555 109.5 no
C1 C2 C3 1_555 1_555 1_555 104.3(2) no
C1 C2 C9 1_555 1_555 1_555 112.1(2) no
C1 C2 HC2 1_555 1_555 1_555 108.2 no
C3 C2 C9 1_555 1_555 1_555 115.7(2) no
C3 C2 HC2 1_555 1_555 1_555 108.2 no
C9 C2 HC2 1_555 1_555 1_555 108.2 no
N1 C3 C2 1_555 1_555 1_555 120.9(2) no
N1 C3 C4 1_555 1_555 1_555 113.8(2) no
C2 C3 C4 1_555 1_555 1_555 122.70(10) no
C3 C4 C5 1_555 1_555 1_555 111.00(10) no
C3 C4 C10 1_555 1_555 1_555 115.8(2) no
C3 C4 C14 1_555 1_555 1_555 98.90(10) no
C5 C4 C10 1_555 1_555 1_555 114.70(10) no
C5 C4 C14 1_555 1_555 1_555 111.90(10) no
C10 C4 C14 1_555 1_555 1_555 103.20(10) no
C4 C5 C6 1_555 1_555 1_555 114.40(10) no
C4 C5 H1C5 1_555 1_555 1_555 108.2 no
C4 C5 H2C5 1_555 1_555 1_555 108.2 no
C6 C5 H1C5 1_555 1_555 1_555 108.2 no
C6 C5 H2C5 1_555 1_555 1_555 108.2 no
H1C5 C5 H2C5 1_555 1_555 1_555 109.5 no
C1 C6 C5 1_555 1_555 1_555 111.6(2) no
C1 C6 C7 1_555 1_555 1_555 103.6(2) no
C1 C6 HC6 1_555 1_555 1_555 108.1 no
C5 C6 C7 1_555 1_555 1_555 116.90(10) no
C5 C6 HC6 1_555 1_555 1_555 108.1 no
C7 C6 HC6 1_555 1_555 1_555 108.1 no
N3 C7 C6 1_555 1_555 1_555 121.8(2) no
N3 C7 C8 1_555 1_555 1_555 113.9(2) no
C6 C7 C8 1_555 1_555 1_555 122.4(2) no
C7 C8 C9 1_555 1_555 1_555 112.60(10) no
C7 C8 C12 1_555 1_555 1_555 112.7(2) no
C7 C8 C15 1_555 1_555 1_555 99.00(10) no
C9 C8 C12 1_555 1_555 1_555 115.6(2) no
C9 C8 C15 1_555 1_555 1_555 112.00(10) no
C12 C8 C15 1_555 1_555 1_555 103.30(10) no
C2 C9 C8 1_555 1_555 1_555 114.2(2) no
C2 C9 H1C9 1_555 1_555 1_555 108.3 no
C2 C9 H2C9 1_555 1_555 1_555 108.3 no
C8 C9 H1C9 1_555 1_555 1_555 108.3 no
C8 C9 H2C9 1_555 1_555 1_555 108.3 no
H1C9 C9 H2C9 1_555 1_555 1_555 109.5 no
C4 C10 C11 1_555 1_555 1_555 127.5(2) no
C4 C10 H1C10 1_555 1_555 1_555 104.8 no
C4 C10 H2C10 1_555 1_555 1_555 104.8 no
C11 C10 H1C10 1_555 1_555 1_555 104.8 no
C11 C10 H2C10 1_555 1_555 1_555 104.8 no
H1C10 C10 H2C10 1_555 1_555 1_555 109.5 no
C10 C11 C12 1_555 1_555 1_555 132.2(2) no
C10 C11 C13 1_555 1_555 1_555 112.7(2) no
C12 C11 C13 1_555 1_555 1_555 115.1(2) no
C8 C12 C11 1_555 1_555 1_555 129.0(2) no
C8 C12 HC12 1_555 1_555 1_555 115.5 no
C11 C12 HC12 1_555 1_555 1_555 115.5 no
C11 C13 H1C13 1_555 1_555 1_555 109.5 no
C11 C13 H2C13 1_555 1_555 1_555 109.5 no
C11 C13 H3C13 1_555 1_555 1_555 109.5 no
H1C13 C13 H2C13 1_555 1_555 1_555 109.5 no
H1C13 C13 H3C13 1_555 1_555 1_555 109.5 no
H2C13 C13 H3C13 1_555 1_555 1_555 109.5 no
O1 C14 N2 1_555 1_555 1_555 125.5(2) no
O1 C14 C4 1_555 1_555 1_555 128.1(2) no
N2 C14 C4 1_555 1_555 1_555 106.40(10) no
O2 C15 N4 1_555 1_555 1_555 126.6(2) no
O2 C15 C8 1_555 1_555 1_555 127.0(2) no
N4 C15 C8 1_555 1_555 1_555 106.3(2) no
H1OW OW H2OW 1_555 1_555 1_555 109.5 no

loop_
_geom_bond_atom_site_label_1
_geom_bond_atom_site_label_2
_geom_bond_site_symmetry_1
_geom_bond_site_symmetry_2
_geom_bond_distance
_geom_bond_publ_flag
O1 C14 1_555 1_555 1.229(2) no
O2 C15 1_555 1_555 1.229(2) no
N1 N2 1_555 1_555 1.402(2) no
N1 C3 1_555 1_555 1.284(2) no
N2 C14 1_555 1_555 1.333(2) no
N2 HN2 1_555 1_555 1.000 no
N3 N4 1_555 1_555 1.415(2) no
N3 C7 1_555 1_555 1.283(2) no
N4 C15 1_555 1_555 1.342(3) no
N4 HN4 1_555 1_555 1.000 no
C1 C2 1_555 1_555 1.533(3) no
C1 C6 1_555 1_555 1.543(3) no
C1 H1C1 1_555 1_555 1.000 no
C1 H2C1 1_555 1_555 1.000 no
C2 C3 1_555 1_555 1.490(2) no
C2 C9 1_555 1_555 1.540(3) no
C2 HC2 1_555 1_555 1.000 no
C3 C4 1_555 1_555 1.507(2) no
C4 C5 1_555 1_555 1.550(2) no
C4 C10 1_555 1_555 1.528(2) no
C4 C14 1_555 1_555 1.535(2) no
C5 C6 1_555 1_555 1.543(2) no
C5 H1C5 1_555 1_555 1.000 no
C5 H2C5 1_555 1_555 1.000 no
C6 C7 1_555 1_555 1.491(2) no
C6 HC6 1_555 1_555 1.000 no
C7 C8 1_555 1_555 1.503(2) no
C8 C9 1_555 1_555 1.542(2) no
C8 C12 1_555 1_555 1.534(2) no
C8 C15 1_555 1_555 1.531(2) no
C9 H1C9 1_555 1_555 1.000 no
C9 H2C9 1_555 1_555 1.000 no
C10 C11 1_555 1_555 1.438(3) no
C10 H1C10 1_555 1_555 1.000 no
C10 H2C10 1_555 1_555 1.000 no
C11 C12 1_555 1_555 1.380(3) no
C11 C13 1_555 1_555 1.510(3) no
C12 HC12 1_555 1_555 1.000 no
C13 H1C13 1_555 1_555 1.000 no
C13 H2C13 1_555 1_555 1.000 no
C13 H3C13 1_555 1_555 1.000 no
OW H1OW 1_555 1_555 1.000 no
OW H2OW 1_555 1_555 1.000 no

loop_
_geom_hbond_atom_site_label_D
_geom_hbond_atom_site_label_H
_geom_hbond_atom_site_label_A
_geom_hbond_site_symmetry_A
_geom_hbond_distance_DH
_geom_hbond_distance_HA
_geom_hbond_distance_DA
_geom_hbond_angle_DHA
N2 HN2 OW 2_676 1.00 1.83 2.763(3) 154
N4 HN4 O2 2_655 1.00 2.00 2.858(2) 143
OW H1OW O1 . 1.00 1.85 2.844(2) 169
OW H2OW O1 2_576 1.00 1.81 2.796(2) 169

loop_
_geom_torsion_atom_site_label_1
_geom_torsion_atom_site_label_2
_geom_torsion_atom_site_label_3
_geom_torsion_atom_site_label_4
_geom_torsion_site_symmetry_1
_geom_torsion_site_symmetry_2
_geom_torsion_site_symmetry_3
_geom_torsion_site_symmetry_4
_geom_torsion
_geom_torsion_publ_flag
C3 N1 N2 C14 1_555 1_555 1_555 1_555 5.0(2) no
C3 N1 N2 HN2 1_555 1_555 1_555 1_555 -175.0 no
N2 N1 C3 C2 1_555 1_555 1_555 1_555 -162.8(2) no
N2 N1 C3 C4 1_555 1_555 1_555 1_555 -0.5(2) no
N1 N2 C14 O1 1_555 1_555 1_555 1_555 174.6(2) no
N1 N2 C14 C4 1_555 1_555 1_555 1_555 -7.0(2) no
HN2 N2 C14 O1 1_555 1_555 1_555 1_555 -5.4 no
HN2 N2 C14 C4 1_555 1_555 1_555 1_555 173.0 no
C7 N3 N4 C15 1_555 1_555 1_555 1_555 8.1(2) no
C7 N3 N4 HN4 1_555 1_555 1_555 1_555 -171.9 no
N4 N3 C7 C6 1_555 1_555 1_555 1_555 -164.3(2) no
N4 N3 C7 C8 1_555 1_555 1_555 1_555 0.2(2) no
N3 N4 C15 O2 1_555 1_555 1_555 1_555 170.8(2) no
N3 N4 C15 C8 1_555 1_555 1_555 1_555 -12.5(2) no
HN4 N4 C15 O2 1_555 1_555 1_555 1_555 -9.2 no
HN4 N4 C15 C8 1_555 1_555 1_555 1_555 167.5 no
C6 C1 C2 C3 1_555 1_555 1_555 1_555 62.4(2) no
C6 C1 C2 C9 1_555 1_555 1_555 1_555 -63.5(2) no
C6 C1 C2 HC2 1_555 1_555 1_555 1_555 177.4 no
H1C1 C1 C2 C3 1_555 1_555 1_555 1_555 -57.6 no
H1C1 C1 C2 C9 1_555 1_555 1_555 1_555 176.5 no
H1C1 C1 C2 HC2 1_555 1_555 1_555 1_555 57.4 no
H2C1 C1 C2 C3 1_555 1_555 1_555 1_555 -177.6 no
H2C1 C1 C2 C9 1_555 1_555 1_555 1_555 56.5 no
H2C1 C1 C2 HC2 1_555 1_555 1_555 1_555 -62.6 no
C2 C1 C6 C5 1_555 1_555 1_555 1_555 -63.1(2) no
C2 C1 C6 C7 1_555 1_555 1_555 1_555 63.5(2) no
C2 C1 C6 HC6 1_555 1_555 1_555 1_555 178.1 no
H1C1 C1 C6 C5 1_555 1_555 1_555 1_555 56.9 no
H1C1 C1 C6 C7 1_555 1_555 1_555 1_555 -176.5 no
H1C1 C1 C6 HC6 1_555 1_555 1_555 1_555 -61.9 no
H2C1 C1 C6 C5 1_555 1_555 1_555 1_555 176.9 no
H2C1 C1 C6 C7 1_555 1_555 1_555 1_555 -56.5 no
H2C1 C1 C6 HC6 1_555 1_555 1_555 1_555 58.1 no
C1 C2 C3 N1 1_555 1_555 1_555 1_555 105.6(2) no
C1 C2 C3 C4 1_555 1_555 1_555 1_555 -55.1(2) no
C9 C2 C3 N1 1_555 1_555 1_555 1_555 -130.8(2) no
C9 C2 C3 C4 1_555 1_555 1_555 1_555 68.4(2) no
HC2 C2 C3 N1 1_555 1_555 1_555 1_555 -9.4 no
HC2 C2 C3 C4 1_555 1_555 1_555 1_555 -170.1 no
C1 C2 C9 C8 1_555 1_555 1_555 1_555 45.0(2) no
C1 C2 C9 H1C9 1_555 1_555 1_555 1_555 165.7 no
C1 C2 C9 H2C9 1_555 1_555 1_555 1_555 -75.7 no
C3 C2 C9 C8 1_555 1_555 1_555 1_555 -74.4(2) no
C3 C2 C9 H1C9 1_555 1_555 1_555 1_555 46.3 no
C3 C2 C9 H2C9 1_555 1_555 1_555 1_555 164.9 no
HC2 C2 C9 C8 1_555 1_555 1_555 1_555 164.1 no
HC2 C2 C9 H1C9 1_555 1_555 1_555 1_555 -75.2 no
HC2 C2 C9 H2C9 1_555 1_555 1_555 1_555 43.4 no
N1 C3 C4 C5 1_555 1_555 1_555 1_555 -120.9(2) no
N1 C3 C4 C10 1_555 1_555 1_555 1_555 106.1(2) no
N1 C3 C4 C14 1_555 1_555 1_555 1_555 -3.3(2) no
C2 C3 C4 C5 1_555 1_555 1_555 1_555 41.1(2) no
C2 C3 C4 C10 1_555 1_555 1_555 1_555 -91.9(2) no
C2 C3 C4 C14 1_555 1_555 1_555 1_555 158.7(2) no
C3 C4 C5 C6 1_555 1_555 1_555 1_555 -33.8(2) no
C3 C4 C5 H1C5 1_555 1_555 1_555 1_555 -154.5 no
C3 C4 C5 H2C5 1_555 1_555 1_555 1_555 87.0 no
C10 C4 C5 C6 1_555 1_555 1_555 1_555 99.7(2) no
C10 C4 C5 H1C5 1_555 1_555 1_555 1_555 -21.0 no
C10 C4 C5 H2C5 1_555 1_555 1_555 1_555 -139.5 no
C14 C4 C5 C6 1_555 1_555 1_555 1_555 -143.10(10) no
C14 C4 C5 H1C5 1_555 1_555 1_555 1_555 96.1 no
C14 C4 C5 H2C5 1_555 1_555 1_555 1_555 -22.4 no
C3 C4 C10 C11 1_555 1_555 1_555 1_555 71.3(2) no
C3 C4 C10 H1C10 1_555 1_555 1_555 1_555 -51.0 no
C3 C4 C10 H2C10 1_555 1_555 1_555 1_555 -166.3 no
C5 C4 C10 C11 1_555 1_555 1_555 1_555 -59.9(2) no
C5 C4 C10 H1C10 1_555 1_555 1_555 1_555 177.7 no
C5 C4 C10 H2C10 1_555 1_555 1_555 1_555 62.5 no
C14 C4 C10 C11 1_555 1_555 1_555 1_555 178.2(2) no
C14 C4 C10 H1C10 1_555 1_555 1_555 1_555 55.8 no
C14 C4 C10 H2C10 1_555 1_555 1_555 1_555 -59.5 no
C3 C4 C14 O1 1_555 1_555 1_555 1_555 -175.7(2) no
C3 C4 C14 N2 1_555 1_555 1_555 1_555 5.9(2) no
C5 C4 C14 O1 1_555 1_555 1_555 1_555 -58.8(3) no
C5 C4 C14 N2 1_555 1_555 1_555 1_555 122.8(2) no
C10 C4 C14 O1 1_555 1_555 1_555 1_555 65.0(2) no
C10 C4 C14 N2 1_555 1_555 1_555 1_555 -113.4(2) no
C4 C5 C6 C1 1_555 1_555 1_555 1_555 47.2(2) no
C4 C5 C6 C7 1_555 1_555 1_555 1_555 -71.8(2) no
C4 C5 C6 HC6 1_555 1_555 1_555 1_555 166.0 no
H1C5 C5 C6 C1 1_555 1_555 1_555 1_555 167.9 no
H1C5 C5 C6 C7 1_555 1_555 1_555 1_555 49.0 no
H1C5 C5 C6 HC6 1_555 1_555 1_555 1_555 -73.3 no
H2C5 C5 C6 C1 1_555 1_555 1_555 1_555 -73.5 no
H2C5 C5 C6 C7 1_555 1_555 1_555 1_555 167.5 no
H2C5 C5 C6 HC6 1_555 1_555 1_555 1_555 45.3 no
C1 C6 C7 N3 1_555 1_555 1_555 1_555 108.8(2) no
C1 C6 C7 C8 1_555 1_555 1_555 1_555 -54.4(2) no
C5 C6 C7 N3 1_555 1_555 1_555 1_555 -128.1(2) no
C5 C6 C7 C8 1_555 1_555 1_555 1_555 68.8(2) no
HC6 C6 C7 N3 1_555 1_555 1_555 1_555 -5.9 no
HC6 C6 C7 C8 1_555 1_555 1_555 1_555 -169.0 no
N3 C7 C8 C9 1_555 1_555 1_555 1_555 -125.5(2) no
N3 C7 C8 C12 1_555 1_555 1_555 1_555 101.6(2) no
N3 C7 C8 C15 1_555 1_555 1_555 1_555 -7.0(2) no
C6 C7 C8 C9 1_555 1_555 1_555 1_555 38.9(2) no
C6 C7 C8 C12 1_555 1_555 1_555 1_555 -94.0(2) no
C6 C7 C8 C15 1_555 1_555 1_555 1_555 157.4(2) no
C7 C8 C9 C2 1_555 1_555 1_555 1_555 -30.6(2) no
C7 C8 C9 H1C9 1_555 1_555 1_555 1_555 -151.3 no
C7 C8 C9 H2C9 1_555 1_555 1_555 1_555 90.1 no
C12 C8 C9 C2 1_555 1_555 1_555 1_555 100.9(2) no
C12 C8 C9 H1C9 1_555 1_555 1_555 1_555 -19.8 no
C12 C8 C9 H2C9 1_555 1_555 1_555 1_555 -138.4 no
C15 C8 C9 C2 1_555 1_555 1_555 1_555 -141.2(2) no
C15 C8 C9 H1C9 1_555 1_555 1_555 1_555 98.2 no
C15 C8 C9 H2C9 1_555 1_555 1_555 1_555 -20.5 no
C7 C8 C12 C11 1_555 1_555 1_555 1_555 69.6(3) no
C7 C8 C12 HC12 1_555 1_555 1_555 1_555 -110.4 no
C9 C8 C12 C11 1_555 1_555 1_555 1_555 -61.8(3) no
C9 C8 C12 HC12 1_555 1_555 1_555 1_555 118.2 no
C15 C8 C12 C11 1_555 1_555 1_555 1_555 175.5(2) no
C15 C8 C12 HC12 1_555 1_555 1_555 1_555 -4.5 no
C7 C8 C15 O2 1_555 1_555 1_555 1_555 -172.1(2) no
C7 C8 C15 N4 1_555 1_555 1_555 1_555 11.2(2) no
C9 C8 C15 O2 1_555 1_555 1_555 1_555 -53.2(3) no
C9 C8 C15 N4 1_555 1_555 1_555 1_555 130.1(2) no
C12 C8 C15 O2 1_555 1_555 1_555 1_555 71.9(2) no
C12 C8 C15 N4 1_555 1_555 1_555 1_555 -104.9(2) no
C4 C10 C11 C12 1_555 1_555 1_555 1_555 -9.2(3) no
C4 C10 C11 C13 1_555 1_555 1_555 1_555 172.8(2) no
H1C10 C10 C11 C12 1_555 1_555 1_555 1_555 113.2 no
H1C10 C10 C11 C13 1_555 1_555 1_555 1_555 -64.9 no
H2C10 C10 C11 C12 1_555 1_555 1_555 1_555 -131.6 no
H2C10 C10 C11 C13 1_555 1_555 1_555 1_555 50.4 no
C10 C11 C12 C8 1_555 1_555 1_555 1_555 -0.9(4) no
C10 C11 C12 HC12 1_555 1_555 1_555 1_555 179.1 no
C13 C11 C12 C8 1_555 1_555 1_555 1_555 177.1(2) no
C13 C11 C12 HC12 1_555 1_555 1_555 1_555 -2.9 no
C10 C11 C13 H1C13 1_555 1_555 1_555 1_555 -180.0 no
C10 C11 C13 H2C13 1_555 1_555 1_555 1_555 -60.0 no
C10 C11 C13 H3C13 1_555 1_555 1_555 1_555 60.0 no
C12 C11 C13 H1C13 1_555 1_555 1_555 1_555 1.6 no
C12 C11 C13 H2C13 1_555 1_555 1_555 1_555 121.6 no
C12 C11 C13 H3C13 1_555 1_555 1_555 1_555 -118.4 no
